data_7036001
loop_
_publ_author_name
'Hatnean, Jillian A.'
'Johnson, Samuel A.'

_publ_section_title
;
 Diamagnetic molybdenum nitride complexes supported by diligating tripodal
 triamido-phosphine ligands as precursors to paramagnetic phosphine
 donors.
;
_journal_issue 33
_journal_name_full 'Dalton transactions (Cambridge, England : 2003)'
_journal_page_first 14925
_journal_page_last 14936
_journal_paper_doi 10.1039/c5dt01415h
_journal_volume 44
_journal_year 2015
_chemical_formula_moiety '2(C31 H29 F18 Mo N6 P), C7 H8'
_chemical_formula_sum 'C69 H66 F36 Mo2 N12 P2'
_chemical_formula_weight 2001.15
_space_group_IT_number 14
_symmetry_cell_setting monoclinic
_symmetry_Int_Tables_number 14
_symmetry_space_group_name_Hall '-P 2ybc'
_symmetry_space_group_name_H-M 'P 1 21/c 1'
_atom_sites_solution_hydrogens mixed
_audit_conform_dict_location ftp://ftp.iucr.org/pub/cif_core.dic
_audit_conform_dict_name cif_core.dic
_audit_conform_dict_version 2.4.3
_audit_creation_date 2015-06-26T11:43:54-00:00
_audit_creation_method 'WinGX routine CIF_UPDATE'
_audit_update_record
;
2015-06-26 deposited with the CCDC.
2015-07-22 downloaded from the CCDC.
;
_cell_angle_alpha 90
_cell_angle_beta 109.595(2)
_cell_angle_gamma 90
_cell_formula_units_Z 2
_cell_length_a 13.272(2)
_cell_length_b 18.543(3)
_cell_length_c 17.109(3)
_cell_measurement_reflns_used 7023
_cell_measurement_temperature 173(2)
_cell_measurement_theta_max 27.68
_cell_measurement_theta_min 2.53
_cell_measurement_wavelength 0.71073
_cell_volume 3966.7(11)
_computing_cell_refinement 'Bruker SMART'
_computing_data_collection 'Bruker SMART'
_computing_data_reduction 'Bruker SAINT'
_computing_molecular_graphics 'ORTEP-3 for Windows (Farrugia, 2012)'
_computing_publication_material 'SHELXL (Sheldrick, 2008)'
_computing_structure_refinement 'SHELXL-2014/7 (Sheldrick, 2014)'
_computing_structure_solution 'SHELXT-2014 (Sheldrick, 2014)'
_diffrn_ambient_temperature 173(2)
_diffrn_measured_fraction_theta_full 1
_diffrn_measured_fraction_theta_max 1
_diffrn_measurement_device_type 'CCD area detector'
_diffrn_measurement_method 'phi and omega scans'
_diffrn_radiation_monochromator graphite
_diffrn_radiation_probe x-ray
_diffrn_radiation_type MoK\a
_diffrn_radiation_wavelength 0.71073
_diffrn_reflns_av_R_equivalents 0.044
_diffrn_reflns_av_unetI/netI 0.0319
_diffrn_reflns_Laue_measured_fraction_full 1
_diffrn_reflns_Laue_measured_fraction_max 1
_diffrn_reflns_limit_h_max 15
_diffrn_reflns_limit_h_min -15
_diffrn_reflns_limit_k_max 22
_diffrn_reflns_limit_k_min -22
_diffrn_reflns_limit_l_max 20
_diffrn_reflns_limit_l_min -20
_diffrn_reflns_number 35984
_diffrn_reflns_point_group_measured_fraction_full 1
_diffrn_reflns_point_group_measured_fraction_max 1
_diffrn_reflns_theta_full 24.998
_diffrn_reflns_theta_max 24.998
_diffrn_reflns_theta_min 1.629
_diffrn_standards_number 0
_exptl_absorpt_coefficient_mu 0.491
_exptl_absorpt_correction_T_max 0.981
_exptl_absorpt_correction_T_min 0.656
_exptl_absorpt_correction_type multi-scan
_exptl_absorpt_process_details
;
        SADABS, BRUKER 2001
;
_exptl_crystal_colour red
_exptl_crystal_density_diffrn 1.675
_exptl_crystal_density_method 'not measured'
_exptl_crystal_description block
_exptl_crystal_F_000 2004
_exptl_crystal_size_max 0.3
_exptl_crystal_size_mid 0.3
_exptl_crystal_size_min 0.3
_refine_diff_density_max 1.224
_refine_diff_density_min -0.646
_refine_diff_density_rms 0.086
_refine_ls_extinction_method none
_refine_ls_goodness_of_fit_ref 1.064
_refine_ls_hydrogen_treatment mixed
_refine_ls_matrix_type full
_refine_ls_number_constraints 0
_refine_ls_number_parameters 618
_refine_ls_number_reflns 6984
_refine_ls_number_restraints 1
_refine_ls_restrained_S_all 1.064
_refine_ls_R_factor_all 0.0596
_refine_ls_R_factor_gt 0.0446
_refine_ls_shift/su_max 0.001
_refine_ls_shift/su_mean 0
_refine_ls_structure_factor_coef Fsqd
_refine_ls_weighting_details 'w=1/[\s^2^(Fo^2^)+(0.0617P)^2^+7.9135P] where P=(Fo^2^+2Fc^2^)/3'
_refine_ls_weighting_scheme calc
_refine_ls_wR_factor_gt 0.1118
_refine_ls_wR_factor_ref 0.1257
_reflns_Friedel_coverage 0
_reflns_number_gt 5601
_reflns_number_total 6984
_reflns_threshold_expression 'I > 2\s(I)'
_cod_data_source_file c5dt01415h1.cif
_cod_data_source_block 3
_cod_depositor_comments 'Adding full bibliography for 7035997--7036004.cif.'
_cod_original_cell_volume 3966.8(12)
_cod_original_sg_symbol_H-M 'P 21/c'
_cod_database_code 7036001
_shelx_estimated_absorpt_t_min 0.867
_shelx_estimated_absorpt_t_max 0.867

loop_
_symmetry_equiv_pos_as_xyz
'x, y, z'
'-x, y+1/2, -z+1/2'
'-x, -y, -z'
'x, -y-1/2, z-1/2'

loop_
_atom_site_label
_atom_site_type_symbol
_atom_site_fract_x
_atom_site_fract_y
_atom_site_fract_z
_atom_site_U_iso_or_equiv
_atom_site_adp_type
_atom_site_occupancy
_atom_site_site_symmetry_order
_atom_site_calc_flag
_atom_site_refinement_flags_posn
_atom_site_refinement_flags_adp
_atom_site_refinement_flags_occupancy
_atom_site_disorder_assembly
_atom_site_disorder_group
Mo1 Mo 0.38165(2) 0.93121(2) 0.77906(2) 0.02407(11) Uani 1 1 d . . . . .
P1 P 0.39357(8) 1.07443(5) 0.70435(6) 0.0255(2) Uani 1 1 d . . . . .
N1 N 0.5313(2) 0.97678(15) 0.79873(18) 0.0237(6) Uani 1 1 d . . . . .
N2 N 0.3472(2) 0.93963(15) 0.64912(19) 0.0263(7) Uani 1 1 d . . . . .
N3 N 0.4411(3) 1.21774(17) 0.7130(2) 0.0308(7) Uani 1 1 d . . . . .
N4 N 0.4068(2) 0.84459(16) 0.79478(18) 0.0260(7) Uani 1 1 d . . . . .
N5 N 0.2048(3) 0.92668(19) 0.7395(3) 0.0471(10) Uani 1 1 d D . . . .
N6 N 0.3778(4) 0.9536(2) 0.8929(3) 0.0579(12) Uani 1 1 d . . . . .
C1 C 0.5322(3) 1.04478(19) 0.7553(2) 0.0257(8) Uani 1 1 d . . . . .
H1A H 0.5678 1.0378 0.7134 0.031 Uiso 1 1 calc R U . . .
H1B H 0.5723 1.0819 0.7953 0.031 Uiso 1 1 calc R U . . .
C2 C 0.3575(3) 1.01140(19) 0.6163(2) 0.0296(8) Uani 1 1 d . . . . .
H2A H 0.2891 1.026 0.574 0.036 Uiso 1 1 calc R U . . .
H2B H 0.4137 1.011 0.5901 0.036 Uiso 1 1 calc R U . . .
C3 C 0.4143(3) 1.15933(19) 0.6541(2) 0.0297(8) Uani 1 1 d . . . . .
H3A H 0.4727 1.1525 0.6309 0.036 Uiso 1 1 calc R U . . .
H3B H 0.3483 1.1714 0.6078 0.036 Uiso 1 1 calc R U . . .
C4 C 0.6314(3) 0.94957(19) 0.8422(2) 0.0238(8) Uani 1 1 d . . . . .
C5 C 0.6434(3) 0.89252(18) 0.8993(2) 0.0249(8) Uani 1 1 d . . . . .
H5 H 0.5817 0.8716 0.9065 0.03 Uiso 1 1 calc R U . . .
C6 C 0.7427(3) 0.86686(19) 0.9445(2) 0.0292(8) Uani 1 1 d . . . . .
C7 C 0.8358(3) 0.8943(2) 0.9358(2) 0.0323(9) Uani 1 1 d . . . . .
H7 H 0.9042 0.8759 0.9674 0.039 Uiso 1 1 calc R U . . .
C8 C 0.8247(3) 0.9491(2) 0.8793(2) 0.0310(9) Uani 1 1 d . . . . .
C9 C 0.7260(3) 0.9773(2) 0.8346(2) 0.0272(8) Uani 1 1 d . . . . .
H9 H 0.7221 1.0163 0.7977 0.033 Uiso 1 1 calc R U . . .
C10 C 0.7534(3) 0.8101(2) 1.0089(3) 0.0369(9) Uani 1 1 d . . . . .
C11 C 0.9216(3) 0.9793(2) 0.8642(3) 0.0396(10) Uani 1 1 d . . . . .
C12 C 0.3091(3) 0.88659(18) 0.5895(2) 0.0245(8) Uani 1 1 d . . . . .
C13 C 0.3009(3) 0.8961(2) 0.5059(2) 0.0275(8) Uani 1 1 d . . . . .
H13 H 0.3242 0.9401 0.4891 0.033 Uiso 1 1 calc R U . . .
C14 C 0.2597(3) 0.8425(2) 0.4480(2) 0.0290(8) Uani 1 1 d . . . . .
C15 C 0.2232(3) 0.7774(2) 0.4684(2) 0.0280(8) Uani 1 1 d . . . . .
H15 H 0.1941 0.7412 0.4278 0.034 Uiso 1 1 calc R U . . .
C16 C 0.2313(3) 0.76747(19) 0.5505(2) 0.0258(8) Uani 1 1 d . . . . .
C17 C 0.2738(3) 0.81965(19) 0.6101(2) 0.0264(8) Uani 1 1 d . . . . .
H17 H 0.2793 0.8103 0.666 0.032 Uiso 1 1 calc R U . . .
C18 C 0.2533(4) 0.8545(2) 0.3600(3) 0.0390(10) Uani 1 1 d . . . . .
C19 C 0.1899(3) 0.6998(2) 0.5765(2) 0.0346(9) Uani 1 1 d . . . . .
C20 C 0.3675(3) 1.24892(18) 0.7430(2) 0.0244(8) Uani 1 1 d . . . . .
C21 C 0.2608(3) 1.22708(19) 0.7172(2) 0.0269(8) Uani 1 1 d . . . . .
H21 H 0.2367 1.1906 0.6762 0.032 Uiso 1 1 calc R U . . .
C22 C 0.1901(3) 1.2581(2) 0.7509(2) 0.0297(8) Uani 1 1 d . . . . .
C23 C 0.2223(3) 1.3114(2) 0.8104(2) 0.0316(9) Uani 1 1 d . . . . .
H23 H 0.1732 1.3329 0.8331 0.038 Uiso 1 1 calc R U . . .
C24 C 0.3280(3) 1.3325(2) 0.8360(2) 0.0302(8) Uani 1 1 d . . . . .
C25 C 0.4002(3) 1.30291(19) 0.8036(2) 0.0284(8) Uani 1 1 d . . . . .
H25 H 0.4724 1.319 0.8222 0.034 Uiso 1 1 calc R U . . .
C26 C 0.0774(3) 1.2344(2) 0.7206(3) 0.0410(10) Uani 1 1 d . . . . .
C27 C 0.3668(4) 1.3883(2) 0.9028(3) 0.0429(11) Uani 1 1 d . . . . .
C28 C 0.3575(5) 1.0273(4) 0.9141(4) 0.078(2) Uani 1 1 d . . . . .
H28A H 0.285 1.0304 0.9169 0.118 Uiso 1 1 calc R U . . .
H28B H 0.3641 1.0605 0.8716 0.118 Uiso 1 1 calc R U . . .
H28C H 0.4096 1.0403 0.9681 0.118 Uiso 1 1 calc R U . . .
C29 C 0.3687(5) 0.9022(4) 0.9539(3) 0.0735(18) Uani 1 1 d . . . . .
H29A H 0.4204 0.9143 1.0084 0.11 Uiso 1 1 calc R U . . .
H29B H 0.3833 0.8536 0.938 0.11 Uiso 1 1 calc R U . . .
H29C H 0.2961 0.9039 0.9566 0.11 Uiso 1 1 calc R U . . .
C30 C 0.1508(4) 0.9959(3) 0.7362(4) 0.0590(15) Uani 1 1 d . . . . .
H30A H 0.0741 0.9901 0.7065 0.088 Uiso 1 1 calc R U . . .
H30B H 0.1804 1.0313 0.7072 0.088 Uiso 1 1 calc R U . . .
H30C H 0.1619 1.0128 0.7927 0.088 Uiso 1 1 calc R U . . .
C31 C 0.1536(4) 0.8705(3) 0.7737(3) 0.0515(12) Uani 1 1 d . . . . .
H31A H 0.1637 0.8816 0.8319 0.077 Uiso 1 1 calc R U . . .
H31B H 0.1861 0.8237 0.7703 0.077 Uiso 1 1 calc R U . . .
H31C H 0.077 0.8688 0.7419 0.077 Uiso 1 1 calc R U . . .
F1 F 0.6599(2) 0.78399(17) 1.00915(19) 0.0649(9) Uani 1 1 d . . . . .
F2 F 0.8028(3) 0.83454(15) 1.08520(16) 0.0643(9) Uani 1 1 d . . . . .
F3 F 0.8082(3) 0.75298(14) 0.9994(2) 0.0657(8) Uani 1 1 d . . . . .
F4 F 0.9212(2) 0.96239(19) 0.7878(2) 0.0680(9) Uani 1 1 d . . . . .
F5 F 1.0127(2) 0.9554(2) 0.9159(2) 0.0760(10) Uani 1 1 d . . . . .
F6 F 0.9259(2) 1.05044(15) 0.8673(2) 0.0636(8) Uani 1 1 d . . . . .
F7 F 0.3299(8) 0.8137(8) 0.3419(4) 0.087(4) Uani 0.595(19) 1 d . . P A 1
F8 F 0.1685(6) 0.8339(9) 0.3069(6) 0.089(5) Uani 0.595(19) 1 d . . P A 1
F9 F 0.2752(16) 0.9189(5) 0.3425(4) 0.089(5) Uani 0.595(19) 1 d . . P A 1
F7A F 0.187(2) 0.9134(11) 0.3293(7) 0.095(6) Uani 0.405(19) 1 d . . P A 2
F8A F 0.199(2) 0.8086(10) 0.3080(10) 0.118(10) Uani 0.405(19) 1 d . . P A 2
F9A F 0.3368(8) 0.8722(16) 0.3520(7) 0.096(8) Uani 0.405(19) 1 d . . P A 2
F10 F 0.1529(3) 0.65349(16) 0.51729(19) 0.0816(12) Uani 1 1 d . . . . .
F11 F 0.1108(4) 0.71233(17) 0.6044(3) 0.1012(15) Uani 1 1 d . . . . .
F13 F 0.0661(2) 1.16401(16) 0.7051(2) 0.0759(11) Uani 1 1 d . . . . .
F14 F 0.0198(2) 1.2682(2) 0.6520(2) 0.0832(11) Uani 1 1 d . . . . .
F15 F 0.0265(2) 1.24650(16) 0.77489(19) 0.0575(7) Uani 1 1 d . . . . .
F16 F 0.3016(3) 1.4017(2) 0.9417(3) 0.1046(16) Uani 1 1 d . . . . .
F17 F 0.4519(3) 1.3647(2) 0.9667(2) 0.1032(14) Uani 1 1 d . . . . .
F18 F 0.4042(4) 1.44545(18) 0.8811(2) 0.1119(18) Uani 1 1 d . . . . .
F28 F 0.2594(3) 0.66805(18) 0.6383(3) 0.1099(17) Uani 1 1 d . . . . .
C32 C -0.0188(8) 0.9585(7) 0.5021(7) 0.052(3) Uani 0.5 1 d . . P B -1
C33 C 0.052(2) 0.9613(16) 0.4563(18) 0.047(5) Uani 0.5 1 d . . P B -1
H33 H 0.0789 0.918 0.4411 0.056 Uiso 0.5 1 calc R U P B -1
C34 C 0.0817(9) 1.0266(7) 0.4341(8) 0.066(3) Uani 0.5 1 d . . P B -1
H34 H 0.1272 1.0277 0.4014 0.079 Uiso 0.5 1 calc R U P B -1
C35 C 0.049(2) 1.0886(11) 0.4566(17) 0.056(5) Uani 0.5 1 d . . P B -1
H35 H 0.0708 1.133 0.4393 0.067 Uiso 0.5 1 calc R U P B -1
C36 C -0.0162(9) 1.0889(7) 0.5051(7) 0.059(3) Uani 0.5 1 d . . P B -1
H36 H -0.0409 1.1324 0.5218 0.07 Uiso 0.5 1 calc R U P B -1
C37 C -0.043(3) 1.0229(16) 0.5275(18) 0.057(6) Uani 0.5 1 d . . P B -1
H37 H -0.0825 1.0223 0.5646 0.068 Uiso 0.5 1 calc R U P B -1
C38 C -0.053(2) 0.8874(10) 0.5241(17) 0.062(5) Uani 0.5 1 d . . P B -1
H38A H -0.0457 0.8507 0.4853 0.093 Uiso 0.5 1 calc R U P B -1
H38B H -0.1286 0.8902 0.5207 0.093 Uiso 0.5 1 calc R U P B -1
H38C H -0.0091 0.8744 0.5807 0.093 Uiso 0.5 1 calc R U P B -1
H1 H 0.493(4) 1.241(2) 0.716(3) 0.036(12) Uiso 1 1 d . . . . .
H2 H 0.196(7) 0.920(5) 0.6873(16) 0.14(4) Uiso 1 1 d D . . . .

loop_
_atom_site_aniso_label
_atom_site_aniso_U_11
_atom_site_aniso_U_22
_atom_site_aniso_U_33
_atom_site_aniso_U_23
_atom_site_aniso_U_13
_atom_site_aniso_U_12
Mo1 0.02401(18) 0.01770(17) 0.03364(19) -0.00280(13) 0.01382(14) -0.00135(12)
P1 0.0247(5) 0.0149(4) 0.0377(5) 0.0012(4) 0.0115(4) -0.0006(4)
N1 0.0241(16) 0.0169(14) 0.0320(16) -0.0005(12) 0.0122(13) -0.0008(12)
N2 0.0300(17) 0.0165(14) 0.0306(16) 0.0012(12) 0.0078(13) -0.0039(13)
N3 0.0318(18) 0.0180(15) 0.048(2) -0.0045(14) 0.0211(16) -0.0075(14)
N4 0.0306(17) 0.0217(15) 0.0278(16) -0.0009(12) 0.0124(13) -0.0023(13)
N5 0.047(2) 0.0275(19) 0.082(3) 0.0031(19) 0.042(2) -0.0031(16)
N6 0.082(3) 0.058(3) 0.050(2) -0.007(2) 0.043(2) 0.009(2)
C1 0.0228(18) 0.0204(17) 0.035(2) 0.0000(15) 0.0116(16) -0.0008(15)
C2 0.034(2) 0.0189(18) 0.032(2) 0.0044(15) 0.0068(17) -0.0039(16)
C3 0.035(2) 0.0163(17) 0.043(2) -0.0016(16) 0.0197(18) -0.0006(15)
C4 0.0283(19) 0.0221(18) 0.0222(17) -0.0056(14) 0.0100(15) 0.0012(15)
C5 0.029(2) 0.0199(17) 0.0259(18) -0.0070(14) 0.0093(15) -0.0012(15)
C6 0.035(2) 0.0196(18) 0.030(2) -0.0056(15) 0.0075(17) 0.0013(16)
C7 0.030(2) 0.028(2) 0.034(2) -0.0048(17) 0.0048(17) 0.0065(17)
C8 0.029(2) 0.031(2) 0.035(2) -0.0064(17) 0.0129(17) 0.0012(16)
C9 0.028(2) 0.0257(19) 0.0287(19) -0.0034(15) 0.0108(16) 0.0013(16)
C10 0.038(2) 0.025(2) 0.042(2) 0.0030(18) 0.0067(19) 0.0033(18)
C11 0.028(2) 0.041(2) 0.051(3) 0.002(2) 0.015(2) 0.0064(19)
C12 0.0236(18) 0.0186(17) 0.0305(19) 0.0014(14) 0.0079(15) 0.0003(14)
C13 0.027(2) 0.0227(18) 0.032(2) 0.0026(15) 0.0089(16) -0.0032(15)
C14 0.026(2) 0.031(2) 0.031(2) -0.0003(16) 0.0116(16) -0.0009(16)
C15 0.028(2) 0.0245(19) 0.032(2) -0.0062(15) 0.0102(16) -0.0022(15)
C16 0.0258(19) 0.0199(18) 0.031(2) -0.0009(15) 0.0086(16) -0.0009(15)
C17 0.029(2) 0.0206(18) 0.0286(19) -0.0002(15) 0.0085(16) -0.0011(15)
C18 0.044(3) 0.038(2) 0.038(2) -0.0011(19) 0.019(2) -0.010(2)
C19 0.045(2) 0.0224(19) 0.036(2) -0.0037(17) 0.0139(19) -0.0078(18)
C20 0.031(2) 0.0151(16) 0.0288(18) 0.0065(14) 0.0125(16) 0.0005(14)
C21 0.031(2) 0.0184(17) 0.0302(19) 0.0021(15) 0.0085(16) 0.0050(15)
C22 0.030(2) 0.0219(18) 0.037(2) 0.0055(16) 0.0103(17) 0.0041(16)
C23 0.038(2) 0.0255(19) 0.035(2) 0.0010(16) 0.0180(18) 0.0027(17)
C24 0.041(2) 0.0223(18) 0.031(2) -0.0002(15) 0.0175(17) -0.0057(17)
C25 0.036(2) 0.0208(18) 0.0308(19) 0.0034(15) 0.0135(17) -0.0068(16)
C26 0.030(2) 0.038(2) 0.055(3) -0.008(2) 0.014(2) 0.0051(19)
C27 0.052(3) 0.044(3) 0.040(2) -0.012(2) 0.025(2) -0.020(2)
C28 0.074(4) 0.087(4) 0.083(4) -0.057(4) 0.039(3) -0.010(3)
C29 0.079(4) 0.111(5) 0.044(3) -0.013(3) 0.039(3) -0.038(4)
C30 0.036(3) 0.037(3) 0.105(4) 0.020(3) 0.024(3) 0.004(2)
C31 0.042(3) 0.038(3) 0.079(4) 0.011(2) 0.026(3) -0.009(2)
F1 0.0515(17) 0.0622(19) 0.074(2) 0.0388(16) 0.0115(15) -0.0042(15)
F2 0.101(2) 0.0409(15) 0.0344(14) 0.0071(12) 0.0010(15) -0.0116(15)
F3 0.085(2) 0.0320(14) 0.081(2) 0.0141(14) 0.0292(18) 0.0224(14)
F4 0.0546(18) 0.093(2) 0.074(2) -0.0163(18) 0.0446(16) -0.0157(17)
F5 0.0264(14) 0.097(2) 0.099(2) 0.043(2) 0.0128(15) 0.0084(15)
F6 0.0451(16) 0.0429(16) 0.112(3) -0.0026(16) 0.0392(17) -0.0074(13)
F7 0.102(7) 0.128(8) 0.056(4) 0.013(5) 0.057(4) 0.049(6)
F8 0.032(4) 0.201(16) 0.027(4) 0.010(6) 0.002(2) -0.038(5)
F9 0.187(15) 0.052(4) 0.038(4) -0.003(3) 0.049(7) -0.050(6)
F7A 0.132(14) 0.111(11) 0.046(5) 0.031(6) 0.036(7) 0.049(10)
F8A 0.26(3) 0.073(8) 0.048(8) -0.044(6) 0.081(13) -0.115(12)
F9A 0.034(5) 0.20(2) 0.059(6) 0.050(11) 0.020(4) -0.018(8)
F10 0.151(3) 0.0472(17) 0.0560(18) -0.0223(14) 0.047(2) -0.061(2)
F11 0.134(3) 0.0415(17) 0.183(4) 0.002(2) 0.126(3) -0.017(2)
F13 0.0361(15) 0.0481(17) 0.146(3) -0.0451(19) 0.0345(18) -0.0119(13)
F14 0.0409(17) 0.121(3) 0.070(2) 0.027(2) -0.0048(15) -0.0034(18)
F15 0.0348(14) 0.0642(18) 0.080(2) -0.0168(15) 0.0271(14) -0.0032(13)
F16 0.086(3) 0.144(4) 0.109(3) -0.095(3) 0.067(2) -0.055(3)
F17 0.112(3) 0.104(3) 0.067(2) -0.040(2) -0.005(2) -0.009(3)
F18 0.234(5) 0.052(2) 0.069(2) -0.0312(17) 0.077(3) -0.079(3)
F28 0.096(3) 0.057(2) 0.122(3) 0.057(2) -0.036(2) -0.038(2)
C32 0.032(5) 0.061(8) 0.062(7) 0.008(6) 0.014(5) 0.010(6)
C33 0.028(6) 0.046(12) 0.074(12) -0.016(8) 0.026(7) 0.017(7)
C34 0.051(6) 0.072(8) 0.084(8) -0.027(7) 0.036(6) -0.030(6)
C35 0.049(8) 0.040(12) 0.072(11) -0.014(8) 0.012(7) -0.013(9)
C36 0.047(6) 0.053(7) 0.067(7) -0.002(6) 0.009(5) 0.017(6)
C37 0.059(10) 0.054(15) 0.071(13) 0.003(10) 0.039(8) 0.036(9)
C38 0.052(9) 0.043(13) 0.089(17) 0.004(9) 0.020(11) 0.008(10)

loop_
_atom_type_symbol
_atom_type_description
_atom_type_scat_dispersion_real
_atom_type_scat_dispersion_imag
_atom_type_scat_source
C C 0.0033 0.0016 'International Tables Vol C Tables 4.2.6.8 and 6.1.1.4'
H H 0 0 'International Tables Vol C Tables 4.2.6.8 and 6.1.1.4'
N N 0.0061 0.0033 'International Tables Vol C Tables 4.2.6.8 and 6.1.1.4'
F F 0.0171 0.0103 'International Tables Vol C Tables 4.2.6.8 and 6.1.1.4'
P P 0.1023 0.0942 'International Tables Vol C Tables 4.2.6.8 and 6.1.1.4'
Mo Mo -1.6832 0.6857 'International Tables Vol C Tables 4.2.6.8 and 6.1.1.4'

loop_
_geom_angle_atom_site_label_1
_geom_angle_atom_site_label_2
_geom_angle_atom_site_label_3
_geom_angle
N4 Mo1 N6 96.48(16)
N4 Mo1 N1 103.89(13)
N6 Mo1 N1 95.34(16)
N4 Mo1 N2 101.77(13)
N6 Mo1 N2 159.21(15)
N1 Mo1 N2 89.89(12)
N4 Mo1 N5 98.57(14)
N6 Mo1 N5 86.27(19)
N1 Mo1 N5 157.13(12)
N2 Mo1 N5 81.29(15)
C1 P1 C2 98.20(18)
C1 P1 C3 101.13(17)
C2 P1 C3 101.39(17)
C4 N1 C1 114.7(3)
C4 N1 Mo1 129.2(2)
C1 N1 Mo1 115.9(2)
C12 N2 C2 114.8(3)
C12 N2 Mo1 128.1(2)
C2 N2 Mo1 116.9(2)
C20 N3 C3 122.5(3)
C20 N3 H1 117(3)
C3 N3 H1 117(3)
C30 N5 C31 110.6(4)
C30 N5 Mo1 115.7(3)
C31 N5 Mo1 119.3(3)
C30 N5 H2 101(6)
C31 N5 H2 113(6)
Mo1 N5 H2 95(6)
C29 N6 C28 111.7(5)
C29 N6 Mo1 126.7(4)
C28 N6 Mo1 120.0(4)
N1 C1 P1 108.7(2)
N1 C1 H1A 109.9
P1 C1 H1A 109.9
N1 C1 H1B 109.9
P1 C1 H1B 109.9
H1A C1 H1B 108.3
N2 C2 P1 107.1(2)
N2 C2 H2A 110.3
P1 C2 H2A 110.3
N2 C2 H2B 110.3
P1 C2 H2B 110.3
H2A C2 H2B 108.5
N3 C3 P1 110.7(3)
N3 C3 H3A 109.5
P1 C3 H3A 109.5
N3 C3 H3B 109.5
P1 C3 H3B 109.5
H3A C3 H3B 108.1
N1 C4 C9 123.1(3)
N1 C4 C5 120.7(3)
C9 C4 C5 116.2(3)
C6 C5 C4 121.0(4)
C6 C5 H5 119.5
C4 C5 H5 119.5
C5 C6 C7 122.3(4)
C5 C6 C10 119.7(4)
C7 C6 C10 117.9(4)
C8 C7 C6 117.1(4)
C8 C7 H7 121.5
C6 C7 H7 121.5
C7 C8 C9 121.9(4)
C7 C8 C11 119.9(4)
C9 C8 C11 118.2(4)
C8 C9 C4 121.6(4)
C8 C9 H9 119.2
C4 C9 H9 119.2
F3 C10 F2 106.4(3)
F3 C10 F1 105.1(3)
F2 C10 F1 105.9(4)
F3 C10 C6 113.1(4)
F2 C10 C6 112.2(3)
F1 C10 C6 113.6(3)
F5 C11 F6 107.0(4)
F5 C11 F4 106.1(4)
F6 C11 F4 105.0(4)
F5 C11 C8 114.0(4)
F6 C11 C8 113.1(3)
F4 C11 C8 110.9(4)
N2 C12 C13 122.9(3)
N2 C12 C17 120.7(3)
C13 C12 C17 116.4(3)
C14 C13 C12 121.0(3)
C14 C13 H13 119.5
C12 C13 H13 119.5
C13 C14 C15 122.3(4)
C13 C14 C18 119.3(3)
C15 C14 C18 118.4(3)
C16 C15 C14 117.1(3)
C16 C15 H15 121.5
C14 C15 H15 121.5
C17 C16 C15 122.0(3)
C17 C16 C19 117.8(3)
C15 C16 C19 120.1(3)
C16 C17 C12 121.2(3)
C16 C17 H17 119.4
C12 C17 H17 119.4
F9A C18 F8A 115.5(12)
F8 C18 F9 109.5(8)
F8 C18 F7 102.7(7)
F9 C18 F7 102.4(7)
F9A C18 F7A 103.3(10)
F8A C18 F7A 97.2(11)
F9A C18 C14 114.2(6)
F8 C18 C14 114.9(6)
F8A C18 C14 115.7(8)
F9 C18 C14 115.6(4)
F7 C18 C14 110.3(5)
F7A C18 C14 108.2(5)
F28 C19 F10 108.6(4)
F28 C19 F11 102.8(4)
F10 C19 F11 105.2(4)
F28 C19 C16 113.2(3)
F10 C19 C16 113.9(3)
F11 C19 C16 112.2(3)
N3 C20 C21 122.2(3)
N3 C20 C25 119.6(3)
C21 C20 C25 118.1(3)
C22 C21 C20 120.5(4)
C22 C21 H21 119.7
C20 C21 H21 119.7
C21 C22 C23 121.4(4)
C21 C22 C26 118.7(4)
C23 C22 C26 119.9(4)
C24 C23 C22 117.8(4)
C24 C23 H23 121.1
C22 C23 H23 121.1
C25 C24 C23 122.2(4)
C25 C24 C27 118.5(4)
C23 C24 C27 119.3(4)
C24 C25 C20 119.9(4)
C24 C25 H25 120
C20 C25 H25 120
F14 C26 F13 107.2(4)
F14 C26 F15 105.1(4)
F13 C26 F15 104.7(4)
F14 C26 C22 112.7(4)
F13 C26 C22 113.3(3)
F15 C26 C22 113.2(4)
F18 C27 F16 112.6(5)
F18 C27 F17 101.6(4)
F16 C27 F17 99.7(4)
F18 C27 C24 114.7(4)
F16 C27 C24 114.4(4)
F17 C27 C24 111.9(4)
N6 C28 H28A 109.5
N6 C28 H28B 109.5
H28A C28 H28B 109.5
N6 C28 H28C 109.5
H28A C28 H28C 109.5
H28B C28 H28C 109.5
N6 C29 H29A 109.5
N6 C29 H29B 109.5
H29A C29 H29B 109.5
N6 C29 H29C 109.5
H29A C29 H29C 109.5
H29B C29 H29C 109.5
N5 C30 H30A 109.5
N5 C30 H30B 109.5
H30A C30 H30B 109.5
N5 C30 H30C 109.5
H30A C30 H30C 109.5
H30B C30 H30C 109.5
N5 C31 H31A 109.5
N5 C31 H31B 109.5
H31A C31 H31B 109.5
N5 C31 H31C 109.5
H31A C31 H31C 109.5
H31B C31 H31C 109.5
C37 C32 C33 115(3)
C37 C32 C38 125(2)
C33 C32 C38 119.5(18)
C34 C33 C32 119.6(18)
C34 C33 H33 120.2
C32 C33 H33 120.2
C35 C34 C33 122.3(18)
C35 C34 H34 118.9
C33 C34 H34 118.9
C34 C35 C36 120(2)
C34 C35 H35 119.8
C36 C35 H35 119.8
C37 C36 C35 116.0(16)
C37 C36 H36 122
C35 C36 H36 122
C32 C37 C36 126(3)
C32 C37 H37 116.8
C36 C37 H37 116.8
C32 C38 H38A 109.5
C32 C38 H38B 109.5
H38A C38 H38B 109.5
C32 C38 H38C 109.5
H38A C38 H38C 109.5
H38B C38 H38C 109.5

loop_
_geom_bond_atom_site_label_1
_geom_bond_atom_site_label_2
_geom_bond_distance
Mo1 N4 1.644(3)
Mo1 N6 2.009(4)
Mo1 N1 2.080(3)
Mo1 N2 2.120(3)
Mo1 N5 2.216(4)
P1 C1 1.837(4)
P1 C2 1.839(4)
P1 C3 1.858(4)
N1 C4 1.382(5)
N1 C1 1.466(4)
N2 C12 1.385(5)
N2 C2 1.469(4)
N3 C20 1.374(5)
N3 C3 1.440(5)
N3 H1 0.81(5)
N5 C30 1.462(6)
N5 C31 1.468(6)
N5 H2 0.869(10)
N6 C29 1.448(7)
N6 C28 1.462(7)
C1 H1A 0.99
C1 H1B 0.99
C2 H2A 0.99
C2 H2B 0.99
C3 H3A 0.99
C3 H3B 0.99
C4 C9 1.403(5)
C4 C5 1.413(5)
C5 C6 1.370(5)
C5 H5 0.95
C6 C7 1.390(6)
C6 C10 1.495(5)
C7 C8 1.376(6)
C7 H7 0.95
C8 C9 1.378(5)
C8 C11 1.502(6)
C9 H9 0.95
C10 F3 1.326(5)
C10 F2 1.329(5)
C10 F1 1.334(5)
C11 F5 1.313(5)
C11 F6 1.321(5)
C11 F4 1.342(5)
C12 C13 1.410(5)
C12 C17 1.413(5)
C13 C14 1.379(5)
C13 H13 0.95
C14 C15 1.389(5)
C14 C18 1.496(5)
C15 C16 1.384(5)
C15 H15 0.95
C16 C17 1.382(5)
C16 C19 1.497(5)
C17 H17 0.95
C18 F9A 1.207(9)
C18 F8 1.246(9)
C18 F8A 1.267(13)
C18 F9 1.289(7)
C18 F7 1.383(8)
C18 F7A 1.389(11)
C19 F28 1.289(5)
C19 F10 1.292(5)
C19 F11 1.312(5)
C20 C21 1.394(5)
C20 C25 1.401(5)
C21 C22 1.380(5)
C21 H21 0.95
C22 C23 1.381(5)
C22 C26 1.476(6)
C23 C24 1.380(6)
C23 H23 0.95
C24 C25 1.372(5)
C24 C27 1.498(6)
C25 H25 0.95
C26 F14 1.323(5)
C26 F13 1.330(5)
C26 F15 1.339(5)
C27 F18 1.278(5)
C27 F16 1.281(5)
C27 F17 1.354(6)
C28 H28A 0.98
C28 H28B 0.98
C28 H28C 0.98
C29 H29A 0.98
C29 H29B 0.98
C29 H29C 0.98
C30 H30A 0.98
C30 H30B 0.98
C30 H30C 0.98
C31 H31A 0.98
C31 H31B 0.98
C31 H31C 0.98
C32 C37 1.34(3)
C32 C33 1.41(3)
C32 C38 1.49(3)
C33 C34 1.37(4)
C33 H33 0.95
C34 C35 1.33(2)
C34 H34 0.95
C35 C36 1.39(3)
C35 H35 0.95
C36 C37 1.36(4)
C36 H36 0.95
C37 H37 0.95
C38 H38A 0.98
C38 H38B 0.98
C38 H38C 0.98
